data_7133663
loop_
_publ_author_name
'Tsang, Long Yiu'
'Kong, Lam Cheung'
'Sung, Herman H. Y.'
'Williams, Ian D.'
'Jia, Guochen'

_publ_section_title
;
 Oxidation-induced coupling reactions of bi(metallacycloprop-1-ene)
 complexes.
;
_journal_issue 78
_journal_name_full 'Chemical communications (Cambridge, England)'
_journal_page_first 10946
_journal_page_last 10949
_journal_paper_doi 10.1039/d4cc04079a
_journal_volume 60
_journal_year 2024
_chemical_formula_moiety 'C76 H56 Cl4 N2 P2 Re, 7[CH2Cl2]'
_chemical_formula_sum 'C83 H70 Cl18 N2 P2 Re'
_chemical_formula_weight 1981.65
_space_group_crystal_system monoclinic
_space_group_IT_number 14
_space_group_name_Hall '-P 2ybc'
_space_group_name_H-M_alt 'P 1 21/c 1'
_atom_sites_solution_hydrogens geom
_atom_sites_solution_primary dual
_audit_creation_date 2024-02-23
_audit_creation_method
;
Olex2 1.5-alpha
(compiled 2024.02.16 svn.r378c4104 for OlexSys, GUI svn.r6928)
;
_audit_update_record
;
2024-02-26 deposited with the CCDC.	2024-08-30 downloaded from the CCDC.
;
_cell_angle_alpha 90
_cell_angle_beta 110.713(4)
_cell_angle_gamma 90
_cell_formula_units_Z 4
_cell_length_a 19.6823(7)
_cell_length_b 18.6829(7)
_cell_length_c 24.3283(8)
_cell_measurement_reflns_used 11121
_cell_measurement_temperature 100.01(10)
_cell_measurement_theta_max 76.2970
_cell_measurement_theta_min 3.0160
_cell_volume 8367.8(6)
_computing_cell_refinement 'CrysAlisPro 1.171.41.93a (Rigaku OD, 2020)'
_computing_data_collection 'CrysAlisPro 1.171.41.93a (Rigaku OD, 2020)'
_computing_data_reduction 'CrysAlisPro 1.171.41.93a (Rigaku OD, 2020)'
_computing_molecular_graphics 'Olex2 1.5-alpha (Dolomanov et al., 2009)'
_computing_publication_material 'Olex2 1.5-alpha (Dolomanov et al., 2009)'
_computing_structure_refinement 'SHELXL 2019/3 (Sheldrick, 2015)'
_computing_structure_solution 'SHELXT  (Sheldrick, 2015)'
_diffrn_ambient_environment N~2~
_diffrn_ambient_temperature 100.01(10)
_diffrn_detector 'CCD plate'
_diffrn_detector_area_resol_mean 5.1788
_diffrn_detector_type Atlas
_diffrn_measured_fraction_theta_full 0.998
_diffrn_measured_fraction_theta_max 0.978
_diffrn_measurement_details
;
List of Runs (angles in degrees, time in seconds):

  # Type    Start    End  Width  t~exp~   \w     \q     \k     \f   Frames
#--------------------------------------------------------------------------
  1  \w     45.00 109.00   1.00   38.00    --  113.00-111.00-120.00   64
  2  \w    -73.00 -10.00   1.00   12.00    --  -40.20 125.00 -30.00   63
  3  \w    -89.00  -6.00   1.00   12.00    --  -40.20 -19.00-120.00   83
  4  \w   -116.00 -17.00   1.00   12.00    --  -40.20 -37.00-180.00   99
  5  \w    -14.00  73.00   1.00   12.00    --   40.20 -77.00  90.00   87
  6  \w     42.00  86.00   1.00   12.00    --   40.20-125.00 -60.00   44
  7  \w     29.00 105.00   1.00   38.00    --  113.00 -94.00 -30.00   76
  8  \w     49.00 144.00   1.00   38.00    --  113.00 -30.00 -90.00   95
  9  \w     82.00 118.00   1.00   38.00    --  113.00  30.00 150.00   36
 10  \w     50.00 109.00   1.00   38.00    --  113.00-111.00  60.00   59
 11  \w    121.00 178.00   1.00   38.00    --  113.00  30.00 150.00   57
 12  \w    108.00 178.00   1.00   38.00    --  113.00 111.00  30.00   70
 13  \w     89.00 171.00   1.00   38.00    --  113.00  45.00  90.00   82
 14  \w     38.00 144.00   1.00   38.00    --  113.00 -30.00  90.00  106
 15  \w     35.00 140.00   1.00   38.00    --  113.00 -77.00  60.00  105
;
_diffrn_measurement_device 'kappa diffractometer'
_diffrn_measurement_device_type 'SuperNova, Dual, Cu at zero, Atlas'
_diffrn_measurement_method '\w scans'
_diffrn_orient_matrix_type 'CrysAlisPro convention (1999,Acta A55,543-557)'
_diffrn_orient_matrix_UB_11 0.0381873000
_diffrn_orient_matrix_UB_12 0.0351295000
_diffrn_orient_matrix_UB_13 0.0604467000
_diffrn_orient_matrix_UB_21 -0.0727975000
_diffrn_orient_matrix_UB_22 0.0333360000
_diffrn_orient_matrix_UB_23 -0.0025224000
_diffrn_orient_matrix_UB_31 -0.0158886000
_diffrn_orient_matrix_UB_32 -0.0666672000
_diffrn_orient_matrix_UB_33 0.0304011000
_diffrn_radiation_monochromator mirror
_diffrn_radiation_probe x-ray
_diffrn_radiation_type CuK\a
_diffrn_radiation_wavelength 1.54184
_diffrn_reflns_av_R_equivalents 0.1086
_diffrn_reflns_av_unetI/netI 0.1273
_diffrn_reflns_Laue_measured_fraction_full 0.998
_diffrn_reflns_Laue_measured_fraction_max 0.978
_diffrn_reflns_limit_h_max 23
_diffrn_reflns_limit_h_min -24
_diffrn_reflns_limit_k_max 15
_diffrn_reflns_limit_k_min -23
_diffrn_reflns_limit_l_max 28
_diffrn_reflns_limit_l_min -30
_diffrn_reflns_number 52122
_diffrn_reflns_point_group_measured_fraction_full 0.998
_diffrn_reflns_point_group_measured_fraction_max 0.978
_diffrn_reflns_theta_full 67.684
_diffrn_reflns_theta_max 76.944
_diffrn_reflns_theta_min 2.400
_diffrn_source 'micro-focus sealed X-ray tube'
_diffrn_source_current 0.80
_diffrn_source_power 0.040
_diffrn_source_target Cu
_diffrn_source_type 'SuperNova (Cu) X-ray Source'
_diffrn_source_voltage 50
_exptl_absorpt_coefficient_mu 8.850
_exptl_absorpt_correction_T_max 1.00000
_exptl_absorpt_correction_T_min 0.72775
_exptl_absorpt_correction_type multi-scan
_exptl_absorpt_process_details
;
CrysAlisPro 1.171.41.93a (Rigaku Oxford Diffraction, 2020)
Empirical absorption correction using spherical harmonics,
implemented in SCALE3 ABSPACK scaling algorithm.
;
_exptl_crystal_colour green
_exptl_crystal_colour_primary green
_exptl_crystal_density_diffrn 1.573
_exptl_crystal_description block
_exptl_crystal_F_000 3972
_exptl_crystal_size_max 0.08
_exptl_crystal_size_mid 0.06
_exptl_crystal_size_min 0.06
_refine_diff_density_max 2.192
_refine_diff_density_min -1.716
_refine_diff_density_rms 0.155
_refine_ls_extinction_method none
_refine_ls_goodness_of_fit_ref 1.016
_refine_ls_hydrogen_treatment constr
_refine_ls_matrix_type full
_refine_ls_number_parameters 766
_refine_ls_number_reflns 17288
_refine_ls_number_restraints 38
_refine_ls_restrained_S_all 1.016
_refine_ls_R_factor_all 0.1103
_refine_ls_R_factor_gt 0.0733
_refine_ls_shift/su_max 0.001
_refine_ls_shift/su_mean 0.000
_refine_ls_structure_factor_coef Fsqd
_refine_ls_weighting_details 'w=1/[\s^2^(Fo^2^)+(0.0893P)^2^] where P=(Fo^2^+2Fc^2^)/3'
_refine_ls_weighting_scheme calc
_refine_ls_wR_factor_gt 0.1818
_refine_ls_wR_factor_ref 0.2027
_reflns_Friedel_coverage 0.000
_reflns_number_gt 10965
_reflns_number_total 17288
_reflns_threshold_expression 'I > 2\s(I)'
_cod_data_source_file d4cc04079a2.cif
_cod_data_source_block tsang7a_100k
_cod_depositor_comments 'Adding full bibliography for 7133660--7133663.cif.'
_cod_original_cell_volume 8367.8(5)
_cod_database_code 7133663
_shelx_shelxl_version_number 2019/3
_chemical_oxdiff_formula 'Re Cl4 P C40 H38'
_shelx_space_group_comment
;
The symmetry employed for this shelxl refinement is uniquely defined
by the following loop, which should always be used as a source of
symmetry information in preference to the above space-group names.
They are only intended as comments.
;
_shelx_estimated_absorpt_t_max 0.619
_shelx_estimated_absorpt_t_min 0.538
_olex2_refinement_description
;
1. Fixed Uiso
 At 1.2 times of:
  All C(H) groups
2. Rigid body (RIGU) restrains
 Re1, P1, P2, C1, C2, C3, C4
 with sigma for 1-2 distances of 0.001 and sigma for 1-3 distances of 0.001
3.a Ternary CH refined with riding coordinates:
 C1(H1), C4(H4)
3.b Aromatic/amide H refined with riding coordinates:
 C12(H12), C13(H13), C15(H15), C16(H16), C18(H18), C19(H19), C20(H20),
 C21(H21), C24(H24), C25(H25), C26(H26), C27(H27), C32(H32), C33(H33), C35(H35),
  C36(H36), C38(H38), C39(H39), C40(H40), C41(H41), C44(H44), C45(H45),
 C46(H46), C47(H47), C52(H52), C53(H53), C54(H54), C55(H55), C56(H56), C58(H58),
  C59(H59), C60(H60), C61(H61), C62(H62), C64(H64), C65(H65), C66(H66),
 C67(H67), C68(H68), C70(H70), C71(H71), C72(H72), C73(H73), C74(H74), C76(H76),
  C77(H77), C78(H78), C79(H79), C80(H80), C82(H82), C83(H83), C84(H84),
 C85(H85), C86(H86)
;
_smtbx_masks_special_details
;
A solvent mask was calculated and 1195 electrons were 
found in a volume of 3116\%A^3^ in 1 void per unit cell. 
This is consistent with the presence of 
7[CH2Cl2] per Asymmetric Unit 
which account for 1176 electrons 
per unit cell.
;
_smtbx_masks_void_probe_radius 1.2
_smtbx_masks_void_truncation_radius 1.2
_olex2_submission_special_instructions 'No special instructions were received'
_oxdiff_exptl_absorpt_empirical_details
;
Empirical correction (ABSPACK) includes:
- Absorption correction using spherical harmonics
- Frame scaling
;
_oxdiff_exptl_absorpt_empirical_full_max 1.493
_oxdiff_exptl_absorpt_empirical_full_min 0.697

loop_
_space_group_symop_operation_xyz
'x, y, z'
'-x, y+1/2, -z+1/2'
'-x, -y, -z'
'x, -y-1/2, z-1/2'

loop_
_atom_site_label
_atom_site_type_symbol
_atom_site_fract_x
_atom_site_fract_y
_atom_site_fract_z
_atom_site_U_iso_or_equiv
_atom_site_adp_type
_atom_site_occupancy
_atom_site_site_symmetry_order
_atom_site_calc_flag
_atom_site_refinement_flags_posn
_atom_site_refinement_flags_adp
_atom_site_refinement_flags_occupancy
_atom_site_disorder_assembly
_atom_site_disorder_group
Re1 Re 0.24944(2) 0.67712(2) 0.49278(2) 0.02230(10) Uani 1 1 d . . . . .
Cl1 Cl 0.28782(11) 0.76956(13) 0.44002(9) 0.0390(5) Uani 1 1 d . . . . .
Cl2 Cl 0.20986(10) 0.77923(10) 0.53591(8) 0.0318(4) Uani 1 1 d . . . . .
Cl3 Cl 0.13498(9) 0.68776(10) 0.41459(7) 0.0270(4) Uani 1 1 d . . . . .
Cl4 Cl 0.36393(9) 0.69647(10) 0.56998(7) 0.0260(4) Uani 1 1 d . . . . .
P1 P 0.33880(10) 0.59590(12) 0.39783(7) 0.0253(4) Uani 1 1 d . . . . .
P2 P 0.15891(9) 0.61325(10) 0.59304(7) 0.0213(4) Uani 1 1 d . . . . .
N1 N 0.4533(4) 0.3943(4) 0.7047(3) 0.0310(15) Uani 1 1 d . . . . .
N2 N 0.0412(4) 0.3774(4) 0.3075(3) 0.0342(17) Uani 1 1 d . . . . .
C1 C 0.3095(4) 0.5997(4) 0.4595(3) 0.0257(14) Uani 1 1 d . . . . .
H1 H 0.351839 0.583831 0.494316 0.031 Uiso 1 1 calc R U . . .
C2 C 0.2456(3) 0.5680(4) 0.4662(3) 0.0190(12) Uani 1 1 d . . . . .
C3 C 0.2553(4) 0.5713(4) 0.5305(3) 0.0205(13) Uani 1 1 d . . . . .
C4 C 0.1903(4) 0.6069(4) 0.5333(3) 0.0244(14) Uani 1 1 d . . . . .
H4 H 0.148790 0.586793 0.499908 0.029 Uiso 1 1 calc R U . . .
C5 C 0.1866(4) 0.5218(4) 0.4246(3) 0.0223(14) Uani 1 1 d . . . . .
C6 C 0.3135(3) 0.5330(4) 0.5750(3) 0.0187(13) Uani 1 1 d . . . . .
C12 C 0.1549(4) 0.5382(5) 0.3646(3) 0.0267(16) Uani 1 1 d . . . . .
H12 H 0.165948 0.582345 0.350191 0.032 Uiso 1 1 calc R U . . .
C13 C 0.1070(4) 0.4898(5) 0.3257(3) 0.0286(17) Uani 1 1 d . . . . .
H13 H 0.086705 0.500252 0.284862 0.034 Uiso 1 1 calc R U . . .
C14 C 0.0896(4) 0.4268(4) 0.3473(3) 0.0240(15) Uani 1 1 d . . . . .
C15 C 0.1171(4) 0.4124(4) 0.4071(3) 0.0242(15) Uani 1 1 d . . . . .
H15 H 0.102689 0.370367 0.422080 0.029 Uiso 1 1 calc R U . . .
C16 C 0.1661(4) 0.4602(4) 0.4452(3) 0.0254(16) Uani 1 1 d . . . . .
H16 H 0.185596 0.449856 0.486016 0.031 Uiso 1 1 calc R U . . .
C17 C -0.0247(4) 0.3956(5) 0.2641(3) 0.0306(17) Uani 1 1 d . . . . .
C18 C -0.0616(4) 0.4575(5) 0.2538(3) 0.0343(19) Uani 1 1 d . . . . .
H18 H -0.043448 0.497291 0.279048 0.041 Uiso 1 1 calc R U . . .
C19 C -0.1266(5) 0.4635(5) 0.2062(4) 0.0359(19) Uani 1 1 d . . . . .
H19 H -0.152245 0.507589 0.197506 0.043 Uiso 1 1 calc R U . . .
C20 C -0.1537(4) 0.4016(5) 0.1708(3) 0.0352(19) Uani 1 1 d . . . . .
H20 H -0.198727 0.404356 0.139012 0.042 Uiso 1 1 calc R U . . .
C21 C -0.1172(4) 0.3401(5) 0.1813(4) 0.039(2) Uani 1 1 d . . . . .
H21 H -0.135821 0.299907 0.156695 0.047 Uiso 1 1 calc R U . . .
C22 C -0.0513(4) 0.3347(5) 0.2287(3) 0.0293(17) Uani 1 1 d . . . . .
C23 C 0.0001(5) 0.2777(5) 0.2520(4) 0.042(2) Uani 1 1 d . . . . .
C24 C 0.0031(6) 0.2049(6) 0.2382(4) 0.052(3) Uani 1 1 d . . . . .
H24 H -0.035426 0.183591 0.206952 0.063 Uiso 1 1 calc R U . . .
C25 C 0.0628(6) 0.1651(6) 0.2706(5) 0.061(3) Uani 1 1 d . . . . .
H25 H 0.066258 0.116639 0.260095 0.073 Uiso 1 1 calc R U . . .
C26 C 0.1174(6) 0.1940(6) 0.3179(5) 0.060(3) Uani 1 1 d . . . . .
H26 H 0.156473 0.164392 0.340566 0.071 Uiso 1 1 calc R U . . .
C27 C 0.1165(5) 0.2661(6) 0.3331(4) 0.045(2) Uani 1 1 d . . . . .
H27 H 0.155542 0.286883 0.364246 0.054 Uiso 1 1 calc R U . . .
C28 C 0.0567(4) 0.3057(5) 0.3012(3) 0.0322(18) Uani 1 1 d . . . . .
C32 C 0.3350(4) 0.4655(4) 0.5602(3) 0.0233(15) Uani 1 1 d . . . . .
H32 H 0.317131 0.450610 0.520330 0.028 Uiso 1 1 calc R U . . .
C33 C 0.3811(4) 0.4206(4) 0.6019(3) 0.0196(13) Uani 1 1 d . . . . .
H33 H 0.393792 0.375277 0.590643 0.024 Uiso 1 1 calc R U . . .
C34 C 0.4092(4) 0.4420(4) 0.6610(3) 0.0248(15) Uani 1 1 d . . . . .
C35 C 0.3913(4) 0.5106(4) 0.6765(3) 0.0252(15) Uani 1 1 d . . . . .
H35 H 0.411278 0.526647 0.716038 0.030 Uiso 1 1 calc R U . . .
C36 C 0.3452(3) 0.5537(4) 0.6344(3) 0.0202(14) Uani 1 1 d . . . . .
H36 H 0.333903 0.599675 0.645555 0.024 Uiso 1 1 calc R U . . .
C37 C 0.4336(4) 0.3274(5) 0.7148(3) 0.0303(16) Uani 1 1 d . . . . .
C38 C 0.3726(5) 0.2859(6) 0.6852(4) 0.040(2) Uani 1 1 d . . . . .
H38 H 0.334266 0.305580 0.652888 0.048 Uiso 1 1 calc R U . . .
C39 C 0.3681(5) 0.2180(5) 0.7024(4) 0.042(2) Uani 1 1 d . . . . .
H39 H 0.327284 0.189531 0.681035 0.051 Uiso 1 1 calc R U . . .
C40 C 0.4234(6) 0.1884(5) 0.7519(4) 0.046(2) Uani 1 1 d . . . . .
H40 H 0.418352 0.141226 0.764574 0.055 Uiso 1 1 calc R U . . .
C41 C 0.4843(5) 0.2280(5) 0.7816(4) 0.043(2) Uani 1 1 d . . . . .
H41 H 0.522087 0.207861 0.814066 0.052 Uiso 1 1 calc R U . . .
C42 C 0.4903(4) 0.2973(5) 0.7639(3) 0.0305(17) Uani 1 1 d . . . . .
C43 C 0.5448(5) 0.3516(5) 0.7850(3) 0.0320(18) Uani 1 1 d . . . . .
C44 C 0.6133(5) 0.3539(6) 0.8306(4) 0.043(2) Uani 1 1 d . . . . .
H44 H 0.631733 0.313678 0.855228 0.052 Uiso 1 1 calc R U . . .
C45 C 0.6530(5) 0.4175(6) 0.8381(4) 0.044(2) Uani 1 1 d . . . . .
H45 H 0.697240 0.422103 0.870593 0.053 Uiso 1 1 calc R U . . .
C46 C 0.6292(5) 0.4732(6) 0.7994(4) 0.048(3) Uani 1 1 d . . . . .
H46 H 0.660396 0.513244 0.803548 0.057 Uiso 1 1 calc R U . . .
C47 C 0.5616(5) 0.4743(5) 0.7543(4) 0.0338(18) Uani 1 1 d . . . . .
H47 H 0.544301 0.514986 0.729963 0.041 Uiso 1 1 calc R U . . .
C48 C 0.5215(4) 0.4120(5) 0.7476(3) 0.0293(17) Uani 1 1 d . . . . .
C51 C 0.4106(4) 0.6600(5) 0.4097(3) 0.0315(18) Uani 1 1 d . . . . .
C52 C 0.4543(5) 0.6797(7) 0.4658(4) 0.049(3) Uani 1 1 d . . . . .
H52 H 0.445283 0.661454 0.498991 0.059 Uiso 1 1 calc R U . . .
C53 C 0.5117(5) 0.7266(7) 0.4730(4) 0.051(3) Uani 1 1 d . . . . .
H53 H 0.543374 0.738609 0.511429 0.061 Uiso 1 1 calc R U . . .
C54 C 0.5232(5) 0.7560(6) 0.4244(4) 0.043(2) Uani 1 1 d . . . . .
H54 H 0.560406 0.790453 0.429444 0.052 Uiso 1 1 calc R U . . .
C55 C 0.4793(5) 0.7343(6) 0.3682(4) 0.042(2) Uani 1 1 d . . . . .
H55 H 0.487990 0.752873 0.334968 0.050 Uiso 1 1 calc R U . . .
C56 C 0.4242(5) 0.6870(5) 0.3602(3) 0.0351(19) Uani 1 1 d . . . . .
H56 H 0.395033 0.672141 0.321759 0.042 Uiso 1 1 calc R U . . .
C57 C 0.3785(4) 0.5079(5) 0.3987(3) 0.0293(17) Uani 1 1 d . . . . .
C58 C 0.4495(4) 0.5005(5) 0.4011(4) 0.039(2) Uani 1 1 d . . . . .
H58 H 0.478792 0.541701 0.404076 0.047 Uiso 1 1 calc R U . . .
C59 C 0.4774(5) 0.4339(6) 0.3993(4) 0.041(2) Uani 1 1 d . . . . .
H59 H 0.525996 0.429589 0.400524 0.050 Uiso 1 1 calc R U . . .
C60 C 0.4371(5) 0.3737(5) 0.3958(3) 0.037(2) Uani 1 1 d . . . . .
H60 H 0.457225 0.327865 0.394377 0.045 Uiso 1 1 calc R U . . .
C61 C 0.3650(5) 0.3801(6) 0.3944(5) 0.048(2) Uani 1 1 d . . . . .
H61 H 0.336441 0.338670 0.392864 0.057 Uiso 1 1 calc R U . . .
C62 C 0.3361(4) 0.4489(5) 0.3954(4) 0.0363(19) Uani 1 1 d . . . . .
H62 H 0.287395 0.454200 0.393687 0.044 Uiso 1 1 calc R U . . .
C63 C 0.2739(4) 0.6107(6) 0.3253(3) 0.038(2) Uani 1 1 d . . . . .
C64 C 0.2635(5) 0.5588(6) 0.2822(3) 0.045(2) Uani 1 1 d . . . . .
H64 H 0.291922 0.516363 0.291398 0.054 Uiso 1 1 calc R U . . .
C65 C 0.2115(5) 0.5677(7) 0.2248(4) 0.056(3) Uani 1 1 d . . . . .
H65 H 0.203068 0.531038 0.196028 0.067 Uiso 1 1 calc R U . . .
C66 C 0.1733(5) 0.6317(8) 0.2121(4) 0.061(4) Uani 1 1 d . . . . .
H66 H 0.138987 0.639502 0.173781 0.073 Uiso 1 1 calc R U . . .
C67 C 0.1848(4) 0.6855(6) 0.2554(4) 0.045(2) Uani 1 1 d . . . . .
H67 H 0.158468 0.729270 0.246568 0.054 Uiso 1 1 calc R U . . .
C68 C 0.2360(4) 0.6728(6) 0.3120(3) 0.0361(19) Uani 1 1 d . . . . .
H68 H 0.244192 0.708494 0.341470 0.043 Uiso 1 1 calc R U . . .
C69 C 0.2223(4) 0.6344(5) 0.6648(3) 0.0296(17) Uani 1 1 d . . . . .
C70 C 0.2326(4) 0.5883(5) 0.7111(3) 0.0300(17) Uani 1 1 d . . . . .
H70 H 0.205868 0.544933 0.705693 0.036 Uiso 1 1 calc R U . . .
C71 C 0.2822(5) 0.6058(5) 0.7655(4) 0.037(2) Uani 1 1 d . . . . .
H71 H 0.288041 0.574653 0.797696 0.045 Uiso 1 1 calc R U . . .
C72 C 0.3229(4) 0.6661(5) 0.7744(4) 0.039(2) Uani 1 1 d . . . . .
H72 H 0.357822 0.675778 0.812127 0.047 Uiso 1 1 calc R U . . .
C73 C 0.3137(4) 0.7148(5) 0.7278(3) 0.0336(18) Uani 1 1 d . . . . .
H73 H 0.341555 0.757491 0.733680 0.040 Uiso 1 1 calc R U . . .
C74 C 0.2626(4) 0.6980(4) 0.6732(3) 0.0277(16) Uani 1 1 d . . . . .
H74 H 0.254864 0.729907 0.641152 0.033 Uiso 1 1 calc R U . . .
C75 C 0.1205(4) 0.5271(4) 0.5983(3) 0.0237(15) Uani 1 1 d . . . . .
C76 C 0.1635(5) 0.4658(5) 0.6099(4) 0.039(2) Uani 1 1 d . . . . .
H76 H 0.213252 0.469099 0.614029 0.047 Uiso 1 1 calc R U . . .
C77 C 0.1343(5) 0.4003(5) 0.6155(5) 0.046(2) Uani 1 1 d . . . . .
H77 H 0.164055 0.358764 0.623419 0.056 Uiso 1 1 calc R U . . .
C78 C 0.0620(5) 0.3948(5) 0.6095(4) 0.038(2) Uani 1 1 d . . . . .
H78 H 0.042617 0.349693 0.614532 0.046 Uiso 1 1 calc R U . . .
C79 C 0.0182(4) 0.4543(5) 0.5964(4) 0.038(2) Uani 1 1 d . . . . .
H79 H -0.031855 0.450188 0.591135 0.045 Uiso 1 1 calc R U . . .
C80 C 0.0474(4) 0.5212(5) 0.5907(3) 0.0288(16) Uani 1 1 d . . . . .
H80 H 0.017279 0.562470 0.581641 0.035 Uiso 1 1 calc R U . . .
C81 C 0.0874(4) 0.6787(5) 0.5757(3) 0.0278(15) Uani 1 1 d . . . . .
C82 C 0.0480(5) 0.6986(6) 0.5180(4) 0.041(2) Uani 1 1 d . . . . .
H82 H 0.057689 0.677011 0.486160 0.049 Uiso 1 1 calc R U . . .
C83 C -0.0055(5) 0.7504(6) 0.5078(4) 0.051(3) Uani 1 1 d . . . . .
H83 H -0.033610 0.763145 0.468498 0.061 Uiso 1 1 calc R U . . .
C84 C -0.0184(5) 0.7830(5) 0.5527(4) 0.040(2) Uani 1 1 d . . . . .
H84 H -0.053914 0.819865 0.544227 0.048 Uiso 1 1 calc R U . . .
C85 C 0.0181(5) 0.7647(5) 0.6098(4) 0.041(2) Uani 1 1 d . . . . .
H85 H 0.007256 0.787059 0.640800 0.050 Uiso 1 1 calc R U . . .
C86 C 0.0723(4) 0.7116(5) 0.6217(3) 0.0292(16) Uani 1 1 d . . . . .
H86 H 0.098745 0.698113 0.661194 0.035 Uiso 1 1 calc R U . . .

loop_
_atom_site_aniso_label
_atom_site_aniso_U_11
_atom_site_aniso_U_22
_atom_site_aniso_U_33
_atom_site_aniso_U_23
_atom_site_aniso_U_13
_atom_site_aniso_U_12
Re1 0.01471(13) 0.02600(17) 0.02142(15) 0.00339(13) 0.00049(10) 0.00066(13)
Cl1 0.0270(9) 0.0465(12) 0.0395(10) 0.0219(9) 0.0070(7) 0.0040(8)
Cl2 0.0290(9) 0.0268(9) 0.0333(9) -0.0019(7) 0.0033(7) 0.0048(7)
Cl3 0.0188(7) 0.0347(10) 0.0219(7) 0.0057(6) 0.0003(5) 0.0052(7)
Cl4 0.0176(7) 0.0278(9) 0.0249(7) 0.0001(6) -0.0019(6) -0.0013(6)
P1 0.0158(8) 0.0410(11) 0.0168(7) 0.0044(7) 0.0030(6) 0.0042(7)
P2 0.0145(7) 0.0286(10) 0.0177(7) -0.0002(6) 0.0019(6) -0.0003(7)
N1 0.024(3) 0.040(4) 0.021(3) 0.003(3) -0.001(2) -0.001(3)
N2 0.019(3) 0.039(4) 0.030(3) -0.013(3) -0.008(2) 0.006(3)
C1 0.014(2) 0.034(4) 0.027(3) 0.009(3) 0.004(2) -0.001(2)
C2 0.013(2) 0.030(3) 0.012(2) 0.005(2) 0.0022(18) -0.001(2)
C3 0.014(2) 0.031(4) 0.014(2) -0.003(2) 0.0010(18) 0.002(2)
C4 0.016(3) 0.033(4) 0.020(3) -0.008(2) 0.001(2) 0.003(2)
C5 0.013(3) 0.034(4) 0.019(3) 0.000(3) 0.005(2) -0.005(3)
C6 0.012(3) 0.031(4) 0.015(3) -0.003(3) 0.006(2) -0.002(3)
C12 0.010(3) 0.046(5) 0.021(3) 0.003(3) 0.001(2) -0.004(3)
C13 0.021(3) 0.042(5) 0.018(3) -0.006(3) -0.001(2) 0.002(3)
C14 0.021(3) 0.021(4) 0.025(3) -0.008(3) 0.002(3) 0.000(3)
C15 0.023(3) 0.025(4) 0.021(3) 0.000(3) 0.002(3) 0.001(3)
C16 0.020(3) 0.033(4) 0.017(3) 0.004(3) -0.001(2) 0.007(3)
C17 0.025(4) 0.038(5) 0.022(3) 0.001(3) -0.001(3) 0.003(3)
C18 0.024(4) 0.039(5) 0.030(4) -0.002(3) -0.003(3) -0.008(3)
C19 0.026(4) 0.044(5) 0.030(4) 0.003(4) 0.001(3) 0.006(4)
C20 0.027(4) 0.044(5) 0.022(3) -0.008(3) -0.007(3) -0.002(4)
C21 0.021(4) 0.056(6) 0.031(4) -0.018(4) -0.003(3) -0.001(4)
C22 0.026(4) 0.033(5) 0.025(3) -0.009(3) 0.005(3) -0.002(3)
C23 0.031(4) 0.040(5) 0.035(4) -0.015(4) -0.011(3) 0.006(4)
C24 0.042(5) 0.053(6) 0.045(5) -0.029(5) -0.006(4) 0.005(5)
C25 0.042(6) 0.055(7) 0.060(6) -0.030(5) -0.012(5) 0.016(5)
C26 0.048(6) 0.059(7) 0.054(6) -0.026(5) -0.005(5) 0.019(5)
C27 0.024(4) 0.056(6) 0.043(5) -0.012(4) -0.003(3) 0.014(4)
C28 0.024(4) 0.041(5) 0.026(4) -0.013(3) 0.002(3) -0.001(3)
C32 0.018(3) 0.027(4) 0.020(3) -0.005(3) 0.000(2) 0.003(3)
C33 0.018(3) 0.019(3) 0.022(3) 0.000(3) 0.007(2) 0.003(3)
C34 0.019(3) 0.033(4) 0.018(3) 0.006(3) 0.001(2) -0.002(3)
C35 0.018(3) 0.036(4) 0.019(3) -0.001(3) 0.003(2) 0.000(3)
C36 0.006(3) 0.030(4) 0.023(3) 0.003(3) 0.002(2) 0.000(3)
C37 0.029(4) 0.026(4) 0.030(4) 0.008(3) 0.002(3) 0.002(3)
C38 0.025(4) 0.055(6) 0.032(4) 0.006(4) 0.002(3) 0.003(4)
C39 0.038(5) 0.035(5) 0.040(5) 0.016(4) -0.002(4) -0.005(4)
C40 0.063(6) 0.025(5) 0.034(4) 0.015(3) -0.003(4) 0.006(4)
C41 0.039(5) 0.043(5) 0.038(4) 0.017(4) 0.001(4) 0.023(4)
C42 0.025(4) 0.043(5) 0.019(3) 0.002(3) 0.002(3) 0.009(3)
C43 0.035(4) 0.038(5) 0.017(3) 0.006(3) 0.002(3) 0.009(4)
C44 0.033(5) 0.051(6) 0.030(4) 0.015(4) -0.009(3) 0.010(4)
C45 0.025(4) 0.067(7) 0.033(4) 0.000(4) -0.001(3) 0.003(4)
C46 0.033(5) 0.064(7) 0.030(4) 0.007(4) -0.007(3) -0.006(5)
C47 0.028(4) 0.034(5) 0.031(4) 0.005(3) -0.001(3) -0.008(3)
C48 0.015(3) 0.043(5) 0.022(3) 0.004(3) -0.003(3) 0.000(3)
C51 0.023(4) 0.042(5) 0.028(4) 0.008(3) 0.007(3) 0.009(3)
C52 0.025(4) 0.082(8) 0.039(4) 0.017(5) 0.008(3) -0.014(5)
C53 0.034(5) 0.081(8) 0.032(4) 0.013(5) 0.004(3) -0.019(5)
C54 0.025(4) 0.056(6) 0.052(5) 0.013(4) 0.016(4) 0.012(4)
C55 0.030(4) 0.049(6) 0.052(5) 0.013(4) 0.021(4) 0.019(4)
C56 0.035(4) 0.042(5) 0.028(4) 0.015(3) 0.011(3) 0.016(4)
C57 0.028(4) 0.038(5) 0.019(3) 0.006(3) 0.003(3) 0.011(3)
C58 0.017(4) 0.047(5) 0.044(5) 0.013(4) 0.000(3) 0.003(4)
C59 0.027(4) 0.054(6) 0.040(4) 0.016(4) 0.008(3) 0.020(4)
C60 0.039(5) 0.043(5) 0.027(4) -0.006(3) 0.008(3) 0.008(4)
C61 0.034(5) 0.043(6) 0.066(6) -0.019(5) 0.016(4) -0.004(4)
C62 0.019(4) 0.043(5) 0.047(5) -0.017(4) 0.011(3) -0.003(3)
C63 0.017(3) 0.070(7) 0.026(4) 0.022(4) 0.005(3) 0.009(4)
C64 0.040(5) 0.070(7) 0.019(4) -0.007(4) 0.002(3) 0.010(5)
C65 0.035(5) 0.100(10) 0.022(4) -0.009(5) -0.005(3) 0.012(5)
C66 0.030(5) 0.118(11) 0.024(4) 0.016(5) -0.004(3) 0.008(6)
C67 0.020(4) 0.068(7) 0.040(5) 0.024(5) 0.003(3) 0.000(4)
C68 0.022(4) 0.055(6) 0.029(4) 0.011(4) 0.007(3) -0.002(4)
C69 0.017(3) 0.041(5) 0.026(4) -0.005(3) 0.001(3) 0.003(3)
C70 0.024(4) 0.037(5) 0.025(4) 0.004(3) 0.004(3) 0.000(3)
C71 0.029(4) 0.047(5) 0.028(4) 0.012(4) -0.001(3) 0.002(4)
C72 0.026(4) 0.051(6) 0.028(4) -0.010(4) -0.004(3) -0.008(4)
C73 0.025(4) 0.040(5) 0.026(4) -0.008(3) -0.004(3) -0.003(3)
C74 0.020(3) 0.033(4) 0.026(3) -0.006(3) 0.002(3) -0.002(3)
C75 0.019(3) 0.033(4) 0.018(3) 0.003(3) 0.006(2) -0.008(3)
C76 0.029(4) 0.049(6) 0.039(4) -0.001(4) 0.011(3) 0.002(4)
C77 0.025(4) 0.031(5) 0.073(7) 0.011(4) 0.005(4) -0.004(4)
C78 0.031(4) 0.042(5) 0.040(4) -0.005(4) 0.011(3) -0.013(4)
C79 0.016(3) 0.043(5) 0.050(5) -0.013(4) 0.007(3) -0.010(3)
C80 0.020(4) 0.040(5) 0.027(3) -0.004(3) 0.010(3) -0.007(3)
C81 0.010(3) 0.039(4) 0.031(4) -0.002(3) 0.004(2) 0.004(3)
C82 0.024(4) 0.056(6) 0.036(4) -0.008(4) 0.002(3) 0.008(4)
C83 0.035(5) 0.068(7) 0.036(5) -0.003(5) -0.002(4) 0.018(5)
C84 0.021(4) 0.044(5) 0.049(5) -0.004(4) 0.006(3) 0.007(4)
C85 0.036(5) 0.041(5) 0.043(5) -0.017(4) 0.010(4) -0.004(4)
C86 0.024(4) 0.035(4) 0.025(3) -0.008(3) 0.004(3) -0.002(3)

loop_
_atom_type_symbol
_atom_type_description
_atom_type_scat_dispersion_real
_atom_type_scat_dispersion_imag
_atom_type_scat_source
C C 0.0181 0.0091 'International Tables Vol C Tables 4.2.6.8 and 6.1.1.4'
H H 0.0000 0.0000 'International Tables Vol C Tables 4.2.6.8 and 6.1.1.4'
Cl Cl 0.3639 0.7018 'International Tables Vol C Tables 4.2.6.8 and 6.1.1.4'
N N 0.0311 0.0180 'International Tables Vol C Tables 4.2.6.8 and 6.1.1.4'
P P 0.2955 0.4335 'International Tables Vol C Tables 4.2.6.8 and 6.1.1.4'
Re Re -5.2083 5.8923 'International Tables Vol C Tables 4.2.6.8 and 6.1.1.4'

loop_
_geom_angle_atom_site_label_1
_geom_angle_atom_site_label_2
_geom_angle_atom_site_label_3
_geom_angle
_geom_angle_site_symmetry_1
_geom_angle_site_symmetry_3
_geom_angle_publ_flag
Cl1 Re1 Cl2 82.94(8) . . ?
Cl3 Re1 Cl1 84.37(6) . . ?
Cl3 Re1 Cl2 85.56(6) . . ?
Cl3 Re1 Cl4 166.53(6) . . ?
Cl4 Re1 Cl1 85.68(6) . . ?
Cl4 Re1 Cl2 84.23(6) . . ?
C1 Re1 Cl1 88.0(2) . . ?
C1 Re1 Cl2 166.2(2) . . ?
C1 Re1 Cl3 103.92(19) . . ?
C1 Re1 Cl4 84.75(19) . . ?
C1 Re1 C4 102.2(3) . . ?
C2 Re1 Cl1 120.30(18) . . ?
C2 Re1 Cl2 153.86(19) . . ?
C2 Re1 Cl3 85.17(17) . . ?
C2 Re1 Cl4 107.73(17) . . ?
C2 Re1 C1 39.1(3) . . ?
C2 Re1 C3 41.1(2) . . ?
C2 Re1 C4 66.3(3) . . ?
C3 Re1 Cl1 153.40(19) . . ?
C3 Re1 Cl2 120.66(19) . . ?
C3 Re1 Cl3 107.93(17) . . ?
C3 Re1 Cl4 84.88(17) . . ?
C3 Re1 C1 66.4(3) . . ?
C3 Re1 C4 39.1(3) . . ?
C4 Re1 Cl1 166.59(19) . . ?
C4 Re1 Cl2 88.5(2) . . ?
C4 Re1 Cl3 84.69(18) . . ?
C4 Re1 Cl4 103.76(17) . . ?
C1 P1 C51 107.9(4) . . ?
C1 P1 C57 106.9(4) . . ?
C1 P1 C63 119.3(4) . . ?
C51 P1 C57 106.9(4) . . ?
C51 P1 C63 107.5(4) . . ?
C63 P1 C57 107.7(4) . . ?
C4 P2 C69 119.2(4) . . ?
C4 P2 C75 106.0(4) . . ?
C4 P2 C81 108.9(4) . . ?
C69 P2 C75 107.0(4) . . ?
C69 P2 C81 107.1(4) . . ?
C81 P2 C75 108.1(4) . . ?
C37 N1 C34 125.0(7) . . ?
C37 N1 C48 109.8(7) . . ?
C48 N1 C34 124.9(7) . . ?
C17 N2 C14 124.9(7) . . ?
C28 N2 C14 125.2(6) . . ?
C28 N2 C17 109.4(7) . . ?
Re1 C1 H1 106.2 . . ?
P1 C1 Re1 135.3(4) . . ?
P1 C1 H1 106.2 . . ?
C2 C1 Re1 68.0(4) . . ?
C2 C1 P1 128.9(6) . . ?
C2 C1 H1 106.2 . . ?
C1 C2 Re1 72.8(5) . . ?
C1 C2 C3 107.6(6) . . ?
C1 C2 C5 130.4(6) . . ?
C3 C2 Re1 70.7(4) . . ?
C3 C2 C5 120.2(6) . . ?
C5 C2 Re1 133.3(5) . . ?
C2 C3 Re1 68.2(4) . . ?
C4 C3 Re1 71.9(4) . . ?
C4 C3 C2 105.9(5) . . ?
C6 C3 Re1 132.4(5) . . ?
C6 C3 C2 121.9(6) . . ?
C6 C3 C4 131.3(6) . . ?
Re1 C4 H4 105.6 . . ?
P2 C4 Re1 136.0(4) . . ?
P2 C4 H4 105.6 . . ?
C3 C4 Re1 69.0(4) . . ?
C3 C4 P2 129.2(5) . . ?
C3 C4 H4 105.6 . . ?
C12 C5 C2 121.6(7) . . ?
C16 C5 C2 119.3(6) . . ?
C16 C5 C12 119.0(7) . . ?
C32 C6 C3 118.5(6) . . ?
C36 C6 C3 124.9(7) . . ?
C36 C6 C32 116.1(6) . . ?
C5 C12 H12 119.8 . . ?
C5 C12 C13 120.3(8) . . ?
C13 C12 H12 119.8 . . ?
C12 C13 H13 120.3 . . ?
C14 C13 C12 119.4(7) . . ?
C14 C13 H13 120.3 . . ?
C13 C14 N2 119.3(7) . . ?
C13 C14 C15 120.5(7) . . ?
C15 C14 N2 120.2(7) . . ?
C14 C15 H15 120.3 . . ?
C14 C15 C16 119.5(7) . . ?
C16 C15 H15 120.3 . . ?
C5 C16 C15 121.1(6) . . ?
C5 C16 H16 119.4 . . ?
C15 C16 H16 119.4 . . ?
N2 C17 C22 108.0(7) . . ?
C18 C17 N2 130.5(8) . . ?
C18 C17 C22 121.5(7) . . ?
C17 C18 H18 119.9 . . ?
C17 C18 C19 120.1(8) . . ?
C19 C18 H18 119.9 . . ?
C18 C19 H19 120.9 . . ?
C18 C19 C20 118.2(8) . . ?
C20 C19 H19 120.9 . . ?
C19 C20 H20 119.2 . . ?
C21 C20 C19 121.5(7) . . ?
C21 C20 H20 119.2 . . ?
C20 C21 H21 120.0 . . ?
C20 C21 C22 120.0(8) . . ?
C22 C21 H21 120.0 . . ?
C17 C22 C23 107.4(7) . . ?
C21 C22 C17 118.6(8) . . ?
C21 C22 C23 134.0(8) . . ?
C24 C23 C22 134.7(8) . . ?
C24 C23 C28 118.2(8) . . ?
C28 C23 C22 107.0(8) . . ?
C23 C24 H24 120.5 . . ?
C25 C24 C23 118.9(9) . . ?
C25 C24 H24 120.5 . . ?
C24 C25 H25 119.3 . . ?
C26 C25 C24 121.5(10) . . ?
C26 C25 H25 119.3 . . ?
C25 C26 H26 119.3 . . ?
C25 C26 C27 121.3(10) . . ?
C27 C26 H26 119.3 . . ?
C26 C27 H27 121.4 . . ?
C28 C27 C26 117.2(9) . . ?
C28 C27 H27 121.4 . . ?
N2 C28 C23 108.1(7) . . ?
C27 C28 N2 129.1(8) . . ?
C27 C28 C23 122.7(9) . . ?
C6 C32 H32 118.9 . . ?
C33 C32 C6 122.2(6) . . ?
C33 C32 H32 118.9 . . ?
C32 C33 H33 120.1 . . ?
C32 C33 C34 119.8(7) . . ?
C34 C33 H33 120.1 . . ?
C33 C34 N1 120.2(7) . . ?
C33 C34 C35 119.1(6) . . ?
C35 C34 N1 120.7(7) . . ?
C34 C35 H35 120.1 . . ?
C36 C35 C34 119.7(7) . . ?
C36 C35 H35 120.1 . . ?
C6 C36 H36 118.6 . . ?
C35 C36 C6 122.9(7) . . ?
C35 C36 H36 118.6 . . ?
N1 C37 C38 131.8(7) . . ?
N1 C37 C42 108.9(7) . . ?
C38 C37 C42 119.2(8) . . ?
C37 C38 H38 120.0 . . ?
C39 C38 C37 120.1(8) . . ?
C39 C38 H38 120.0 . . ?
C38 C39 H39 119.5 . . ?
C38 C39 C40 121.0(9) . . ?
C40 C39 H39 119.5 . . ?
C39 C40 H40 120.0 . . ?
C41 C40 C39 120.0(8) . . ?
C41 C40 H40 120.0 . . ?
C40 C41 H41 120.2 . . ?
C40 C41 C42 119.6(7) . . ?
C42 C41 H41 120.2 . . ?
C37 C42 C43 106.6(7) . . ?
C41 C42 C37 120.1(8) . . ?
C41 C42 C43 133.3(7) . . ?
C44 C43 C42 133.6(8) . . ?
C44 C43 C48 118.8(9) . . ?
C48 C43 C42 107.5(7) . . ?
C43 C44 H44 121.2 . . ?
C45 C44 C43 117.6(8) . . ?
C45 C44 H44 121.2 . . ?
C44 C45 H45 119.5 . . ?
C46 C45 C44 121.0(8) . . ?
C46 C45 H45 119.5 . . ?
C45 C46 H46 118.3 . . ?
C45 C46 C47 123.4(10) . . ?
C47 C46 H46 118.3 . . ?
C46 C47 H47 122.3 . . ?
C48 C47 C46 115.3(8) . . ?
C48 C47 H47 122.3 . . ?
N1 C48 C43 107.1(7) . . ?
C47 C48 N1 129.5(8) . . ?
C47 C48 C43 123.4(7) . . ?
C52 C51 P1 121.1(7) . . ?
C52 C51 C56 120.4(9) . . ?
C56 C51 P1 118.4(7) . . ?
C51 C52 H52 120.4 . . ?
C51 C52 C53 119.1(9) . . ?
C53 C52 H52 120.4 . . ?
C52 C53 H53 119.7 . . ?
C52 C53 C54 120.7(9) . . ?
C54 C53 H53 119.7 . . ?
C53 C54 H54 120.5 . . ?
C53 C54 C55 119.1(10) . . ?
C55 C54 H54 120.5 . . ?
C54 C55 H55 119.5 . . ?
C56 C55 C54 121.1(9) . . ?
C56 C55 H55 119.5 . . ?
C51 C56 H56 120.3 . . ?
C55 C56 C51 119.5(8) . . ?
C55 C56 H56 120.3 . . ?
C58 C57 P1 120.9(7) . . ?
C62 C57 P1 118.6(6) . . ?
C62 C57 C58 120.5(8) . . ?
C57 C58 H58 120.0 . . ?
C59 C58 C57 120.1(9) . . ?
C59 C58 H58 120.0 . . ?
C58 C59 H59 119.3 . . ?
C60 C59 C58 121.4(9) . . ?
C60 C59 H59 119.3 . . ?
C59 C60 H60 120.3 . . ?
C59 C60 C61 119.3(9) . . ?
C61 C60 H60 120.3 . . ?
C60 C61 H61 120.5 . . ?
C62 C61 C60 119.0(10) . . ?
C62 C61 H61 120.5 . . ?
C57 C62 C61 119.6(8) . . ?
C57 C62 H62 120.2 . . ?
C61 C62 H62 120.2 . . ?
C64 C63 P1 119.9(7) . . ?
C68 C63 P1 120.3(8) . . ?
C68 C63 C64 119.8(8) . . ?
C63 C64 H64 119.2 . . ?
C63 C64 C65 121.6(10) . . ?
C65 C64 H64 119.2 . . ?
C64 C65 H65 121.2 . . ?
C66 C65 C64 117.6(10) . . ?
C66 C65 H65 121.2 . . ?
C65 C66 H66 119.5 . . ?
C65 C66 C67 121.1(8) . . ?
C67 C66 H66 119.5 . . ?
C66 C67 H67 120.8 . . ?
C68 C67 C66 118.5(10) . . ?
C68 C67 H67 120.8 . . ?
C63 C68 C67 121.4(10) . . ?
C63 C68 H68 119.3 . . ?
C67 C68 H68 119.3 . . ?
C70 C69 P2 120.6(7) . . ?
C70 C69 C74 119.9(7) . . ?
C74 C69 P2 119.4(6) . . ?
C69 C70 H70 120.4 . . ?
C69 C70 C71 119.2(8) . . ?
C71 C70 H70 120.4 . . ?
C70 C71 H71 119.0 . . ?
C72 C71 C70 121.9(8) . . ?
C72 C71 H71 119.0 . . ?
C71 C72 H72 119.8 . . ?
C71 C72 C73 120.4(7) . . ?
C73 C72 H72 119.8 . . ?
C72 C73 H73 121.1 . . ?
C74 C73 C72 117.7(8) . . ?
C74 C73 H73 121.1 . . ?
C69 C74 H74 119.6 . . ?
C73 C74 C69 120.7(8) . . ?
C73 C74 H74 119.6 . . ?
C76 C75 P2 120.5(6) . . ?
C80 C75 P2 120.1(7) . . ?
C80 C75 C76 119.3(8) . . ?
C75 C76 H76 119.8 . . ?
C77 C76 C75 120.3(8) . . ?
C77 C76 H76 119.8 . . ?
C76 C77 H77 119.8 . . ?
C76 C77 C78 120.4(9) . . ?
C78 C77 H77 119.8 . . ?
C77 C78 H78 119.9 . . ?
C79 C78 C77 120.1(9) . . ?
C79 C78 H78 119.9 . . ?
C78 C79 H79 120.1 . . ?
C78 C79 C80 119.8(8) . . ?
C80 C79 H79 120.1 . . ?
C75 C80 C79 120.0(8) . . ?
C75 C80 H80 120.0 . . ?
C79 C80 H80 120.0 . . ?
C82 C81 P2 121.9(6) . . ?
C82 C81 C86 119.3(8) . . ?
C86 C81 P2 118.8(6) . . ?
C81 C82 H82 120.5 . . ?
C83 C82 C81 118.9(9) . . ?
C83 C82 H82 120.5 . . ?
C82 C83 H83 119.4 . . ?
C84 C83 C82 121.2(9) . . ?
C84 C83 H83 119.4 . . ?
C83 C84 H84 119.1 . . ?
C83 C84 C85 121.9(9) . . ?
C85 C84 H84 119.1 . . ?
C84 C85 H85 120.8 . . ?
C84 C85 C86 118.3(9) . . ?
C86 C85 H85 120.8 . . ?
C81 C86 C85 120.3(7) . . ?
C81 C86 H86 119.8 . . ?
C85 C86 H86 119.8 . . ?

loop_
_geom_bond_atom_site_label_1
_geom_bond_atom_site_label_2
_geom_bond_distance
_geom_bond_site_symmetry_2
_geom_bond_publ_flag
Re1 Cl1 2.426(2) . ?
Re1 Cl2 2.434(2) . ?
Re1 Cl3 2.3878(15) . ?
Re1 Cl4 2.3964(15) . ?
Re1 C1 2.196(8) . ?
Re1 C2 2.131(8) . ?
Re1 C3 2.165(8) . ?
Re1 C4 2.204(8) . ?
P1 C1 1.789(8) . ?
P1 C51 1.796(9) . ?
P1 C57 1.817(8) . ?
P1 C63 1.797(7) . ?
P2 C4 1.773(7) . ?
P2 C69 1.795(7) . ?
P2 C75 1.803(8) . ?
P2 C81 1.798(8) . ?
N1 C34 1.423(9) . ?
N1 C37 1.357(11) . ?
N1 C48 1.417(9) . ?
N2 C14 1.430(9) . ?
N2 C17 1.395(9) . ?
N2 C28 1.394(12) . ?
C1 H1 1.0000 . ?
C1 C2 1.451(9) . ?
C2 C3 1.509(9) . ?
C2 C5 1.514(9) . ?
C3 C4 1.464(10) . ?
C3 C6 1.455(9) . ?
C4 H4 1.0000 . ?
C5 C12 1.403(9) . ?
C5 C16 1.371(11) . ?
C6 C32 1.417(11) . ?
C6 C36 1.410(9) . ?
C12 H12 0.9500 . ?
C12 C13 1.405(10) . ?
C13 H13 0.9500 . ?
C13 C14 1.379(12) . ?
C14 C15 1.389(10) . ?
C15 H15 0.9500 . ?
C15 C16 1.398(10) . ?
C16 H16 0.9500 . ?
C17 C18 1.341(13) . ?
C17 C22 1.412(11) . ?
C18 H18 0.9500 . ?
C18 C19 1.394(10) . ?
C19 H19 0.9500 . ?
C19 C20 1.427(12) . ?
C20 H20 0.9500 . ?
C20 C21 1.330(13) . ?
C21 H21 0.9500 . ?
C21 C22 1.401(10) . ?
C22 C23 1.440(12) . ?
C23 C24 1.406(14) . ?
C23 C28 1.415(10) . ?
C24 H24 0.9500 . ?
C24 C25 1.379(14) . ?
C25 H25 0.9500 . ?
C25 C26 1.377(13) . ?
C26 H26 0.9500 . ?
C26 C27 1.400(15) . ?
C27 H27 0.9500 . ?
C27 C28 1.374(12) . ?
C32 H32 0.9500 . ?
C32 C33 1.380(10) . ?
C33 H33 0.9500 . ?
C33 C34 1.403(10) . ?
C34 C35 1.416(12) . ?
C35 H35 0.9500 . ?
C35 C36 1.365(10) . ?
C36 H36 0.9500 . ?
C37 C38 1.395(12) . ?
C37 C42 1.430(10) . ?
C38 H38 0.9500 . ?
C38 C39 1.350(14) . ?
C39 H39 0.9500 . ?
C39 C40 1.419(11) . ?
C40 H40 0.9500 . ?
C40 C41 1.377(14) . ?
C41 H41 0.9500 . ?
C41 C42 1.383(14) . ?
C42 C43 1.433(13) . ?
C43 C44 1.411(10) . ?
C43 C48 1.421(11) . ?
C44 H44 0.9500 . ?
C44 C45 1.398(15) . ?
C45 H45 0.9500 . ?
C45 C46 1.371(14) . ?
C46 H46 0.9500 . ?
C46 C47 1.393(11) . ?
C47 H47 0.9500 . ?
C47 C48 1.383(12) . ?
C51 C52 1.380(12) . ?
C51 C56 1.415(11) . ?
C52 H52 0.9500 . ?
C52 C53 1.390(13) . ?
C53 H53 0.9500 . ?
C53 C54 1.393(13) . ?
C54 H54 0.9500 . ?
C54 C55 1.394(14) . ?
C55 H55 0.9500 . ?
C55 C56 1.358(14) . ?
C56 H56 0.9500 . ?
C57 C58 1.384(12) . ?
C57 C62 1.368(13) . ?
C58 H58 0.9500 . ?
C58 C59 1.366(14) . ?
C59 H59 0.9500 . ?
C59 C60 1.362(14) . ?
C60 H60 0.9500 . ?
C60 C61 1.411(13) . ?
C61 H61 0.9500 . ?
C61 C62 1.408(14) . ?
C62 H62 0.9500 . ?
C63 C64 1.388(14) . ?
C63 C68 1.356(14) . ?
C64 H64 0.9500 . ?
C64 C65 1.420(11) . ?
C65 H65 0.9500 . ?
C65 C66 1.388(18) . ?
C66 H66 0.9500 . ?
C66 C67 1.417(17) . ?
C67 H67 0.9500 . ?
C67 C68 1.410(10) . ?
C68 H68 0.9500 . ?
C69 C70 1.375(12) . ?
C69 C74 1.402(12) . ?
C70 H70 0.9500 . ?
C70 C71 1.376(11) . ?
C71 H71 0.9500 . ?
C71 C72 1.355(13) . ?
C72 H72 0.9500 . ?
C72 C73 1.412(13) . ?
C73 H73 0.9500 . ?
C73 C74 1.390(9) . ?
C74 H74 0.9500 . ?
C75 C76 1.393(12) . ?
C75 C80 1.387(10) . ?
C76 H76 0.9500 . ?
C76 C77 1.378(14) . ?
C77 H77 0.9500 . ?
C77 C78 1.382(13) . ?
C78 H78 0.9500 . ?
C78 C79 1.375(14) . ?
C79 H79 0.9500 . ?
C79 C80 1.404(13) . ?
C80 H80 0.9500 . ?
C81 C82 1.393(11) . ?
C81 C86 1.398(11) . ?
C82 H82 0.9500 . ?
C82 C83 1.387(13) . ?
C83 H83 0.9500 . ?
C83 C84 1.352(14) . ?
C84 H84 0.9500 . ?
C84 C85 1.363(13) . ?
C85 H85 0.9500 . ?
C85 C86 1.410(13) . ?
C86 H86 0.9500 . ?

loop_
_geom_torsion_atom_site_label_1
_geom_torsion_atom_site_label_2
_geom_torsion_atom_site_label_3
_geom_torsion_atom_site_label_4
_geom_torsion
_geom_torsion_site_symmetry_1
_geom_torsion_site_symmetry_2
_geom_torsion_site_symmetry_3
_geom_torsion_site_symmetry_4
_geom_torsion_publ_flag
Re1 C1 C2 C3 -62.5(5) . . . . ?
Re1 C1 C2 C5 132.8(8) . . . . ?
Re1 C2 C3 C4 62.5(5) . . . . ?
Re1 C2 C3 C6 -127.3(7) . . . . ?
Re1 C2 C5 C12 61.2(10) . . . . ?
Re1 C2 C5 C16 -122.3(7) . . . . ?
Re1 C3 C4 P2 -132.9(7) . . . . ?
Re1 C3 C6 C32 -123.7(7) . . . . ?
Re1 C3 C6 C36 64.1(9) . . . . ?
P1 C1 C2 Re1 -131.2(6) . . . . ?
P1 C1 C2 C3 166.3(6) . . . . ?
P1 C1 C2 C5 1.6(12) . . . . ?
P1 C51 C52 C53 176.6(9) . . . . ?
P1 C51 C56 C55 -178.5(7) . . . . ?
P1 C57 C58 C59 -177.3(7) . . . . ?
P1 C57 C62 C61 178.3(7) . . . . ?
P1 C63 C64 C65 178.4(9) . . . . ?
P1 C63 C68 C67 -179.9(7) . . . . ?
P2 C69 C70 C71 179.3(7) . . . . ?
P2 C69 C74 C73 -177.9(7) . . . . ?
P2 C75 C76 C77 178.2(7) . . . . ?
P2 C75 C80 C79 -178.3(6) . . . . ?
P2 C81 C82 C83 -178.8(8) . . . . ?
P2 C81 C86 C85 178.1(7) . . . . ?
N1 C34 C35 C36 -175.8(7) . . . . ?
N1 C37 C38 C39 175.8(10) . . . . ?
N1 C37 C42 C41 -177.6(8) . . . . ?
N1 C37 C42 C43 2.6(10) . . . . ?
N2 C14 C15 C16 178.0(7) . . . . ?
N2 C17 C18 C19 178.6(9) . . . . ?
N2 C17 C22 C21 -179.5(8) . . . . ?
N2 C17 C22 C23 0.6(11) . . . . ?
C1 P1 C51 C52 27.2(9) . . . . ?
C1 P1 C51 C56 -156.4(6) . . . . ?
C1 P1 C57 C58 -122.3(7) . . . . ?
C1 P1 C57 C62 59.4(7) . . . . ?
C1 P1 C63 C64 -123.0(8) . . . . ?
C1 P1 C63 C68 58.3(9) . . . . ?
C1 C2 C3 Re1 63.9(5) . . . . ?
C1 C2 C3 C4 126.4(6) . . . . ?
C1 C2 C3 C6 -63.4(9) . . . . ?
C1 C2 C5 C12 -44.4(12) . . . . ?
C1 C2 C5 C16 132.0(8) . . . . ?
C2 C3 C4 Re1 -60.1(5) . . . . ?
C2 C3 C4 P2 167.1(6) . . . . ?
C2 C3 C6 C32 -35.0(10) . . . . ?
C2 C3 C6 C36 152.8(7) . . . . ?
C2 C5 C12 C13 172.0(7) . . . . ?
C2 C5 C16 C15 -173.6(7) . . . . ?
C3 C2 C5 C12 152.5(7) . . . . ?
C3 C2 C5 C16 -31.1(10) . . . . ?
C3 C6 C32 C33 -169.4(7) . . . . ?
C3 C6 C36 C35 169.3(7) . . . . ?
C4 P2 C69 C70 -121.0(7) . . . . ?
C4 P2 C69 C74 57.6(8) . . . . ?
C4 P2 C75 C76 61.7(7) . . . . ?
C4 P2 C75 C80 -118.2(6) . . . . ?
C4 P2 C81 C82 21.3(9) . . . . ?
C4 P2 C81 C86 -157.1(7) . . . . ?
C4 C3 C6 C32 132.4(8) . . . . ?
C4 C3 C6 C36 -39.8(12) . . . . ?
C5 C2 C3 Re1 -129.5(7) . . . . ?
C5 C2 C3 C4 -67.0(9) . . . . ?
C5 C2 C3 C6 103.2(8) . . . . ?
C5 C12 C13 C14 2.0(12) . . . . ?
C6 C3 C4 Re1 131.0(8) . . . . ?
C6 C3 C4 P2 -1.9(13) . . . . ?
C6 C32 C33 C34 -1.1(11) . . . . ?
C12 C5 C16 C15 2.9(12) . . . . ?
C12 C13 C14 N2 -179.5(7) . . . . ?
C12 C13 C14 C15 2.2(12) . . . . ?
C13 C14 C15 C16 -3.8(12) . . . . ?
C14 N2 C17 C18 -9.1(16) . . . . ?
C14 N2 C17 C22 171.4(8) . . . . ?
C14 N2 C28 C23 -171.4(9) . . . . ?
C14 N2 C28 C27 5.5(16) . . . . ?
C14 C15 C16 C5 1.2(12) . . . . ?
C16 C5 C12 C13 -4.5(12) . . . . ?
C17 N2 C14 C13 -47.0(12) . . . . ?
C17 N2 C14 C15 131.2(9) . . . . ?
C17 N2 C28 C23 1.1(11) . . . . ?
C17 N2 C28 C27 178.0(10) . . . . ?
C17 C18 C19 C20 2.6(14) . . . . ?
C17 C22 C23 C24 176.8(13) . . . . ?
C17 C22 C23 C28 0.1(11) . . . . ?
C18 C17 C22 C21 1.0(14) . . . . ?
C18 C17 C22 C23 -178.9(9) . . . . ?
C18 C19 C20 C21 -2.2(15) . . . . ?
C19 C20 C21 C22 1.2(15) . . . . ?
C20 C21 C22 C17 -0.5(14) . . . . ?
C20 C21 C22 C23 179.3(11) . . . . ?
C21 C22 C23 C24 -3(2) . . . . ?
C21 C22 C23 C28 -179.8(10) . . . . ?
C22 C17 C18 C19 -2.1(14) . . . . ?
C22 C23 C24 C25 179.6(13) . . . . ?
C22 C23 C28 N2 -0.7(11) . . . . ?
C22 C23 C28 C27 -177.8(9) . . . . ?
C23 C24 C25 C26 3(2) . . . . ?
C24 C23 C28 N2 -178.1(10) . . . . ?
C24 C23 C28 C27 4.8(17) . . . . ?
C24 C25 C26 C27 -3(2) . . . . ?
C25 C26 C27 C28 4(2) . . . . ?
C26 C27 C28 N2 178.8(11) . . . . ?
C26 C27 C28 C23 -4.7(17) . . . . ?
C28 N2 C14 C13 124.3(9) . . . . ?
C28 N2 C14 C15 -57.4(12) . . . . ?
C28 N2 C17 C18 178.4(10) . . . . ?
C28 N2 C17 C22 -1.0(10) . . . . ?
C28 C23 C24 C25 -4.0(19) . . . . ?
C32 C6 C36 C35 -3.0(10) . . . . ?
C32 C33 C34 N1 176.3(7) . . . . ?
C32 C33 C34 C35 -1.9(11) . . . . ?
C33 C34 C35 C36 2.3(11) . . . . ?
C34 N1 C37 C38 5.8(16) . . . . ?
C34 N1 C37 C42 -177.1(8) . . . . ?
C34 N1 C48 C43 175.9(8) . . . . ?
C34 N1 C48 C47 -4.8(15) . . . . ?
C34 C35 C36 C6 0.2(11) . . . . ?
C36 C6 C32 C33 3.5(11) . . . . ?
C37 N1 C34 C33 -55.5(11) . . . . ?
C37 N1 C34 C35 122.6(9) . . . . ?
C37 N1 C48 C43 1.1(10) . . . . ?
C37 N1 C48 C47 -179.6(9) . . . . ?
C37 C38 C39 C40 2.5(17) . . . . ?
C37 C42 C43 C44 -178.1(10) . . . . ?
C37 C42 C43 C48 -1.9(10) . . . . ?
C38 C37 C42 C41 -0.1(13) . . . . ?
C38 C37 C42 C43 -179.9(8) . . . . ?
C38 C39 C40 C41 -2.9(18) . . . . ?
C39 C40 C41 C42 1.8(17) . . . . ?
C40 C41 C42 C37 -0.4(15) . . . . ?
C40 C41 C42 C43 179.5(10) . . . . ?
C41 C42 C43 C44 2.0(18) . . . . ?
C41 C42 C43 C48 178.3(10) . . . . ?
C42 C37 C38 C39 -1.0(14) . . . . ?
C42 C43 C44 C45 179.1(10) . . . . ?
C42 C43 C48 N1 0.5(10) . . . . ?
C42 C43 C48 C47 -178.8(8) . . . . ?
C43 C44 C45 C46 -5.7(16) . . . . ?
C44 C43 C48 N1 177.5(8) . . . . ?
C44 C43 C48 C47 -1.9(14) . . . . ?
C44 C45 C46 C47 7.1(18) . . . . ?
C45 C46 C47 C48 -5.3(16) . . . . ?
C46 C47 C48 N1 -176.4(9) . . . . ?
C46 C47 C48 C43 2.8(14) . . . . ?
C48 N1 C34 C33 130.4(9) . . . . ?
C48 N1 C34 C35 -51.4(11) . . . . ?
C48 N1 C37 C38 -179.3(10) . . . . ?
C48 N1 C37 C42 -2.3(10) . . . . ?
C48 C43 C44 C45 3.2(14) . . . . ?
C51 P1 C1 Re1 70.7(6) . . . . ?
C51 P1 C1 C2 168.3(7) . . . . ?
C51 P1 C57 C58 -7.0(8) . . . . ?
C51 P1 C57 C62 174.8(6) . . . . ?
C51 P1 C63 C64 113.8(8) . . . . ?
C51 P1 C63 C68 -64.9(8) . . . . ?
C51 C52 C53 C54 3.0(19) . . . . ?
C52 C51 C56 C55 -2.1(14) . . . . ?
C52 C53 C54 C55 -4.2(17) . . . . ?
C53 C54 C55 C56 2.3(15) . . . . ?
C54 C55 C56 C51 0.8(13) . . . . ?
C56 C51 C52 C53 0.2(16) . . . . ?
C57 P1 C1 Re1 -174.6(5) . . . . ?
C57 P1 C1 C2 -77.1(8) . . . . ?
C57 P1 C51 C52 -87.5(9) . . . . ?
C57 P1 C51 C56 89.0(7) . . . . ?
C57 P1 C63 C64 -1.0(9) . . . . ?
C57 P1 C63 C68 -179.8(7) . . . . ?
C57 C58 C59 C60 -0.8(14) . . . . ?
C58 C57 C62 C61 0.1(13) . . . . ?
C58 C59 C60 C61 -0.4(14) . . . . ?
C59 C60 C61 C62 1.4(14) . . . . ?
C60 C61 C62 C57 -1.2(14) . . . . ?
C62 C57 C58 C59 1.0(13) . . . . ?
C63 P1 C1 Re1 -52.2(7) . . . . ?
C63 P1 C1 C2 45.3(9) . . . . ?
C63 P1 C51 C52 157.1(8) . . . . ?
C63 P1 C51 C56 -26.4(8) . . . . ?
C63 P1 C57 C58 108.3(7) . . . . ?
C63 P1 C57 C62 -70.0(7) . . . . ?
C63 C64 C65 C66 2.9(18) . . . . ?
C64 C63 C68 C67 1.4(14) . . . . ?
C64 C65 C66 C67 -1.5(18) . . . . ?
C65 C66 C67 C68 0.1(16) . . . . ?
C66 C67 C68 C63 0.0(14) . . . . ?
C68 C63 C64 C65 -2.9(16) . . . . ?
C69 P2 C4 Re1 -55.7(7) . . . . ?
C69 P2 C4 C3 44.6(9) . . . . ?
C69 P2 C75 C76 -66.5(7) . . . . ?
C69 P2 C75 C80 113.6(6) . . . . ?
C69 P2 C81 C82 151.6(8) . . . . ?
C69 P2 C81 C86 -26.9(8) . . . . ?
C69 C70 C71 C72 -2.1(14) . . . . ?
C70 C69 C74 C73 0.7(13) . . . . ?
C70 C71 C72 C73 2.2(15) . . . . ?
C71 C72 C73 C74 -0.7(14) . . . . ?
C72 C73 C74 C69 -0.6(13) . . . . ?
C74 C69 C70 C71 0.7(13) . . . . ?
C75 P2 C4 Re1 -176.3(5) . . . . ?
C75 P2 C4 C3 -76.0(8) . . . . ?
C75 P2 C69 C70 -1.0(8) . . . . ?
C75 P2 C69 C74 177.6(6) . . . . ?
C75 P2 C81 C82 -93.4(8) . . . . ?
C75 P2 C81 C86 88.2(7) . . . . ?
C75 C76 C77 C78 0.0(15) . . . . ?
C76 C75 C80 C79 1.8(11) . . . . ?
C76 C77 C78 C79 1.8(16) . . . . ?
C77 C78 C79 C80 -1.9(14) . . . . ?
C78 C79 C80 C75 0.1(13) . . . . ?
C80 C75 C76 C77 -1.8(13) . . . . ?
C81 P2 C4 Re1 67.7(6) . . . . ?
C81 P2 C4 C3 167.9(7) . . . . ?
C81 P2 C69 C70 114.8(7) . . . . ?
C81 P2 C69 C74 -66.6(7) . . . . ?
C81 P2 C75 C76 178.4(6) . . . . ?
C81 P2 C75 C80 -1.5(7) . . . . ?
C81 C82 C83 C84 2.0(17) . . . . ?
C82 C81 C86 C85 -0.4(13) . . . . ?
C82 C83 C84 C85 -2.9(18) . . . . ?
C83 C84 C85 C86 2.1(16) . . . . ?
C84 C85 C86 C81 -0.4(14) . . . . ?
C86 C81 C82 C83 -0.3(15) . . . . ?

loop_
_smtbx_masks_void_nr
_smtbx_masks_void_average_x
_smtbx_masks_void_average_y
_smtbx_masks_void_average_z
_smtbx_masks_void_volume
_smtbx_masks_void_count_electrons
_smtbx_masks_void_content
1 -0.004 -0.802 -0.392 3116.4 1194.9 '28 DCM'
